data_7014526
loop_
_publ_author_name
'Friese, Karen'
'Morgenroth, Wolfgang'
'Posse, Jos\'e Maria'
'Grzechnik, Andrzej'

_publ_section_title
;
 Disorder in BaThF(6)- refinement of anharmonic displacement parameters
 from high-pressure single-crystal X-ray diffraction data.
;
_journal_issue 9
_journal_name_full 'Dalton transactions (Cambridge, England : 2003)'
_journal_page_first 1902
_journal_page_last 1910
_journal_paper_doi 10.1039/c0dt00924e
_journal_volume 40
_journal_year 2011
_chemical_formula_moiety 'Ba1 F6 Th1'
_chemical_formula_sum 'Ba F6 Th'
_chemical_formula_weight 483.4
_chemical_name_systematic
;
barium thorium hexafluorid
;
_space_group_IT_number 194
_symmetry_cell_setting hexagonal
_symmetry_space_group_name_Hall '-P 6c 2c'
_symmetry_space_group_name_H-M 'P 63/m m c'
_cell_angle_alpha 90
_cell_angle_beta 90
_cell_angle_gamma 120
_cell_formula_units_Z 1
_cell_length_a 4.2860(10)
_cell_length_b 4.2860(10)
_cell_length_c 7.5570(10)
_cell_measurement_reflns_used 4450
_cell_measurement_temperature 150
_cell_measurement_theta_max 32.53
_cell_measurement_theta_min 3.68
_cell_volume 120.22(4)
_computing_cell_refinement XDS
_computing_data_collection Mar
_computing_data_reduction 'XDS, Jana2006'
_computing_molecular_graphics 'Atoms Version 5.0.7'
_computing_structure_refinement Jana2006
_computing_structure_solution 'coordinates from model'
_diffrn_ambient_temperature 150
_diffrn_detector MarCCD165
_diffrn_measured_fraction_theta_full 0.99
_diffrn_measured_fraction_theta_max 0.99
_diffrn_measurement_device 'Huber 4-circle'
_diffrn_measurement_method phi-scans
_diffrn_radiation_source Hasylab
_diffrn_radiation_type synchrotron
_diffrn_radiation_wavelength 0.47686
_diffrn_reflns_av_R_equivalents 0.0887
_diffrn_reflns_av_sigmaI/netI 0.0534
_diffrn_reflns_limit_h_max 9
_diffrn_reflns_limit_h_min -9
_diffrn_reflns_limit_k_max 9
_diffrn_reflns_limit_k_min -9
_diffrn_reflns_limit_l_max 16
_diffrn_reflns_limit_l_min -16
_diffrn_reflns_number 4450
_diffrn_reflns_reduction_process 'XDS, Jana2006'
_diffrn_reflns_theta_full 32.53
_diffrn_reflns_theta_max 32.53
_diffrn_reflns_theta_min 3.68
_exptl_absorpt_coefficient_mu 19.211
_exptl_absorpt_correction_T_max 0.1154
_exptl_absorpt_correction_T_min 0.0607
_exptl_absorpt_correction_type numerical
_exptl_absorpt_process_details 'Jana2006 (Petricek, Dusek & Palatinus, 2000)'
_exptl_crystal_colour colourless
_exptl_crystal_density_diffrn 6.6742
_exptl_crystal_description irregular
_exptl_crystal_F_000 200
_exptl_crystal_size_max 0.1
_exptl_crystal_size_mid 0.09
_exptl_crystal_size_min 0.08
_refine_diff_density_max '24.93, 0.40 \%A from Th/Ba'
_refine_diff_density_min '-23.61, 0.37 \%A from Th/Ba'
_refine_ls_extinction_coef 800(800)
_refine_ls_extinction_method 'B-C type 1 Gaussian isotropic (Becker & Coppens, 1974)'
_refine_ls_goodness_of_fit_gt 7.40
_refine_ls_goodness_of_fit_ref 7.12
_refine_ls_number_constraints 0
_refine_ls_number_parameters 9
_refine_ls_number_reflns 313
_refine_ls_number_restraints 0
_refine_ls_R_factor_all 0.0846
_refine_ls_R_factor_gt 0.0737
_refine_ls_shift/su_max 0.0180
_refine_ls_shift/su_mean 0.0046
_refine_ls_structure_factor_coef F
_refine_ls_weighting_details w=1/(\s^2^(F)+0.0001F^2^)
_refine_ls_weighting_scheme sigma
_refine_ls_wR_factor_gt 0.2014
_refine_ls_wR_factor_ref 0.2031
_reflns_number_gt 286
_reflns_number_total 313
_reflns_threshold_expression I>3\s(I)
_cod_data_source_file C0DT00924E.TXT
_cod_data_source_block BaThF6_ideal_150K
_cod_original_sg_symbol_Hall '-P 6c;-2c'
_cod_original_formula_sum 'Ba1 F6 Th1'
_cod_database_code 7014526

loop_
_symmetry_equiv_pos_site_id
_symmetry_equiv_pos_as_xyz
1 x,y,z
2 -y,x-y,z
3 -x+y,-x,z
4 -x,-y,z+1/2
5 y,-x+y,z+1/2
6 x-y,x,z+1/2
7 y,x,-z
8 x-y,-y,-z
9 -x,-x+y,-z
10 -y,-x,-z+1/2
11 -x+y,y,-z+1/2
12 x,x-y,-z+1/2
13 -x,-y,-z
14 y,-x+y,-z
15 x-y,x,-z
16 x,y,-z+1/2
17 -y,x-y,-z+1/2
18 -x+y,-x,-z+1/2
19 -y,-x,z
20 -x+y,y,z
21 x,x-y,z
22 y,x,z+1/2
23 x-y,-y,z+1/2
24 -x,-x+y,z+1/2

loop_
_atom_site_label
_atom_site_type_symbol
_atom_site_fract_x
_atom_site_fract_y
_atom_site_fract_z
_atom_site_adp_type
_atom_site_U_iso_or_equiv
_atom_site_symmetry_multiplicity
_atom_site_occupancy
_atom_site_calc_flag
_atom_site_refinement_flags
_atom_site_disorder_assembly
_atom_site_disorder_group
Ba Ba 0.333333 0.666667 0.75 Uani 0.0186(5) 2 0.5 d . . .
Th Th 0.333333 0.666667 0.75 Uani 0.0186(5) 2 0.5 d . . .
F1 F 0.333333 0.666667 0.41(3) Uani 0.10(7) 4 1 d . . .
F2 F 0 0 0.75 Uani 0.16(14) 2 1 d . . .

loop_
_atom_site_aniso_label
_atom_site_aniso_type_symbol
_atom_site_aniso_U_11
_atom_site_aniso_U_22
_atom_site_aniso_U_33
_atom_site_aniso_U_12
_atom_site_aniso_U_13
_atom_site_aniso_U_23
Ba Ba 0.0222(7) 0.0222(7) 0.0114(7) 0.0111(4) 0 0
Th Th 0.0222(7) 0.0222(7) 0.0114(7) 0.0111(4) 0 0
F1 F 0.11(9) 0.11(9) 0.08(11) 0.06(4) 0 0
F2 F 0.04(2) 0.04(2) 0.4(4) 0.019(11) 0 0

loop_
_atom_type_symbol
_atom_type_scat_dispersion_real
_atom_type_scat_dispersion_imag
_atom_type_scat_source
Ba -0.960 1.137 'International Tables Vol C tables 4.2.6.8 and 6.1.1.1'
Th -1.892 7.724 'International Tables Vol C tables 4.2.6.8 and 6.1.1.1'
F 0.006 0.004 'International Tables Vol C tables 4.2.6.8 and 6.1.1.1'

loop_
_geom_angle_atom_site_label_1
_geom_angle_atom_site_label_2
_geom_angle_atom_site_label_3
_geom_angle_site_symmetry_1
_geom_angle_site_symmetry_2
_geom_angle_site_symmetry_3
_geom_angle
_geom_angle_publ_flag
F1 Ba F1 . . 4_565 116(4) yes
F1 Ba F1 . . 4_665 116(4) yes
F1 Ba F1 . . 4_675 116(4) yes
F1 Ba F1 . . 7_456 64(4) yes
F1 Ba F1 . . 7_556 64(4) yes
F1 Ba F1 . . 7_566 64(4) yes
F1 Ba F1 . . 10_666 180.0(5) yes
F1 Ba F2 . . . 90 yes
F1 Ba F2 . . 1_565 90 yes
F1 Ba F2 . . 1_665 90 yes
F1 Ba F1 4_565 . 4_665 103(3) yes
F1 Ba F1 4_565 . 4_675 103(3) yes
F1 Ba F1 4_565 . 7_456 51(5) yes
F1 Ba F1 4_565 . 7_556 126.4(13) yes
F1 Ba F1 4_565 . 7_566 126.4(13) yes
F1 Ba F1 4_565 . 10_666 64(4) yes
F1 Ba F2 4_565 . . 63.2(9) yes
F1 Ba F2 4_565 . 1_565 63.2(9) yes
F1 Ba F2 4_565 . 1_665 154(4) yes
F1 Ba F1 4_665 . 4_675 103(3) yes
F1 Ba F1 4_665 . 7_456 126.4(13) yes
F1 Ba F1 4_665 . 7_556 51(5) yes
F1 Ba F1 4_665 . 7_566 126.4(13) yes
F1 Ba F1 4_665 . 10_666 64(4) yes
F1 Ba F2 4_665 . . 63.2(9) yes
F1 Ba F2 4_665 . 1_565 154(4) yes
F1 Ba F2 4_665 . 1_665 63.2(9) yes
F1 Ba F1 4_675 . 7_456 126.4(13) yes
F1 Ba F1 4_675 . 7_556 126.4(13) yes
F1 Ba F1 4_675 . 7_566 51(5) yes
F1 Ba F1 4_675 . 10_666 64(4) yes
F1 Ba F2 4_675 . . 154(4) yes
F1 Ba F2 4_675 . 1_565 63.2(9) yes
F1 Ba F2 4_675 . 1_665 63.2(9) yes
F1 Ba F1 7_456 . 7_556 103(3) yes
F1 Ba F1 7_456 . 7_566 103(3) yes
F1 Ba F1 7_456 . 10_666 116(4) yes
F1 Ba F2 7_456 . . 63.2(9) yes
F1 Ba F2 7_456 . 1_565 63.2(9) yes
F1 Ba F2 7_456 . 1_665 154(4) yes
F1 Ba F1 7_556 . 7_566 103(3) yes
F1 Ba F1 7_556 . 10_666 116(4) yes
F1 Ba F2 7_556 . . 63.2(9) yes
F1 Ba F2 7_556 . 1_565 154(4) yes
F1 Ba F2 7_556 . 1_665 63.2(9) yes
F1 Ba F1 7_566 . 10_666 116(4) yes
F1 Ba F2 7_566 . . 154(4) yes
F1 Ba F2 7_566 . 1_565 63.2(9) yes
F1 Ba F2 7_566 . 1_665 63.2(9) yes
F1 Ba F2 10_666 . . 90 yes
F1 Ba F2 10_666 . 1_565 90 yes
F1 Ba F2 10_666 . 1_665 90 yes
F2 Ba F2 . . 1_565 120.000(19) yes
F2 Ba F2 . . 1_665 120.000(15) yes
F2 Ba F2 1_565 . 1_665 120.000(19) yes
F1 Th F1 . . 4_565 116(4) yes
F1 Th F1 . . 4_665 116(4) yes
F1 Th F1 . . 4_675 116(4) yes
F1 Th F1 . . 7_456 64(4) yes
F1 Th F1 . . 7_556 64(4) yes
F1 Th F1 . . 7_566 64(4) yes
F1 Th F1 . . 10_666 180.0(5) yes
F1 Th F2 . . . 90 yes
F1 Th F2 . . 1_565 90 yes
F1 Th F2 . . 1_665 90 yes
F1 Th F1 4_565 . 4_665 103(3) yes
F1 Th F1 4_565 . 4_675 103(3) yes
F1 Th F1 4_565 . 7_456 51(5) yes
F1 Th F1 4_565 . 7_556 126.4(13) yes
F1 Th F1 4_565 . 7_566 126.4(13) yes
F1 Th F1 4_565 . 10_666 64(4) yes
F1 Th F2 4_565 . . 63.2(9) yes
F1 Th F2 4_565 . 1_565 63.2(9) yes
F1 Th F2 4_565 . 1_665 154(4) yes
F1 Th F1 4_665 . 4_675 103(3) yes
F1 Th F1 4_665 . 7_456 126.4(13) yes
F1 Th F1 4_665 . 7_556 51(5) yes
F1 Th F1 4_665 . 7_566 126.4(13) yes
F1 Th F1 4_665 . 10_666 64(4) yes
F1 Th F2 4_665 . . 63.2(9) yes
F1 Th F2 4_665 . 1_565 154(4) yes
F1 Th F2 4_665 . 1_665 63.2(9) yes
F1 Th F1 4_675 . 7_456 126.4(13) yes
F1 Th F1 4_675 . 7_556 126.4(13) yes
F1 Th F1 4_675 . 7_566 51(5) yes
F1 Th F1 4_675 . 10_666 64(4) yes
F1 Th F2 4_675 . . 154(4) yes
F1 Th F2 4_675 . 1_565 63.2(9) yes
F1 Th F2 4_675 . 1_665 63.2(9) yes
F1 Th F1 7_456 . 7_556 103(3) yes
F1 Th F1 7_456 . 7_566 103(3) yes
F1 Th F1 7_456 . 10_666 116(4) yes
F1 Th F2 7_456 . . 63.2(9) yes
F1 Th F2 7_456 . 1_565 63.2(9) yes
F1 Th F2 7_456 . 1_665 154(4) yes
F1 Th F1 7_556 . 7_566 103(3) yes
F1 Th F1 7_556 . 10_666 116(4) yes
F1 Th F2 7_556 . . 63.2(9) yes
F1 Th F2 7_556 . 1_565 154(4) yes
F1 Th F2 7_556 . 1_665 63.2(9) yes
F1 Th F1 7_566 . 10_666 116(4) yes
F1 Th F2 7_566 . . 154(4) yes
F1 Th F2 7_566 . 1_565 63.2(9) yes
F1 Th F2 7_566 . 1_665 63.2(9) yes
F1 Th F2 10_666 . . 90 yes
F1 Th F2 10_666 . 1_565 90 yes
F1 Th F2 10_666 . 1_665 90 yes
F2 Th F2 . . 1_565 120.000(19) yes
F2 Th F2 . . 1_665 120.000(15) yes
F2 Th F2 1_565 . 1_665 120.000(19) yes

loop_
_geom_bond_atom_site_label_1
_geom_bond_atom_site_label_2
_geom_bond_site_symmetry_1
_geom_bond_site_symmetry_2
_geom_bond_distance
_geom_bond_publ_flag
Ba Th . . 0 yes
Ba F1 . . 2.6(2) yes
Ba F1 . 4_565 2.74(9) yes
Ba F1 . 4_665 2.74(9) yes
Ba F1 . 4_675 2.74(9) yes
Ba F1 . 7_456 2.74(9) yes
Ba F1 . 7_556 2.74(9) yes
Ba F1 . 7_566 2.74(9) yes
Ba F1 . 10_666 2.6(2) yes
Ba F2 . . 2.4745(16) yes
Ba F2 . 1_565 2.4745(6) yes
Ba F2 . 1_665 2.4745(16) yes
Th F1 . . 2.6(2) yes
Th F1 . 4_565 2.74(9) yes
Th F1 . 4_665 2.74(9) yes
Th F1 . 4_675 2.74(9) yes
Th F1 . 7_456 2.74(9) yes
Th F1 . 7_556 2.74(9) yes
Th F1 . 7_566 2.74(9) yes
Th F1 . 10_666 2.6(2) yes
Th F2 . . 2.4745(16) yes
Th F2 . 1_565 2.4745(6) yes
Th F2 . 1_665 2.4745(16) yes
F1 F1 . 7_456 2.84(14) yes
F1 F1 . 7_556 2.84(14) yes
F1 F1 . 7_566 2.84(14) yes
F1 F1 . 10_665 2.4(3) yes
F1 F2 . 4_554 2.74(9) yes
F1 F2 . 4_564 2.74(9) yes
F1 F2 . 4_664 2.74(9) yes

loop_
_geom_hbond_atom_site_label_D
_geom_hbond_atom_site_label_H
_geom_hbond_atom_site_label_A
_geom_hbond_site_symmetry_D
_geom_hbond_site_symmetry_H
_geom_hbond_site_symmetry_A
_geom_hbond_distance_DH
_geom_hbond_distance_HA
_geom_hbond_distance_DA
_geom_hbond_angle_DHA
_geom_hbond_publ_flag
? ? ? ? ? ? ? ? ? ? ?

loop_
_geom_torsion_atom_site_label_1
_geom_torsion_atom_site_label_2
_geom_torsion_atom_site_label_3
_geom_torsion_atom_site_label_4
_geom_torsion_site_symmetry_1
_geom_torsion_site_symmetry_2
_geom_torsion_site_symmetry_3
_geom_torsion_site_symmetry_4
_geom_torsion
_geom_torsion_publ_flag
? ? ? ? ? ? ? ? ? ?
